data_2012808
loop_
_publ_author_name
'Cornia, Andrea'
'Fabretti, Antonio Costantino'
'Sessoli, Roberta'
'Sorace, Lorenzo'
'Gatteschi, Dante'
'Barra, Anne-Laure'
'Daiguebonne, Carole'
'Roisnel, Thierry'

_publ_section_title
;
 Disorder effects in Mn~12~--acetate at 83K
;
_journal_issue 7
_journal_name_full 'Acta Crystallographica Section C'
_journal_page_first m371
_journal_page_last m373
_journal_paper_doi 10.1107/S0108270102009010
_journal_volume 58
_journal_year 2002
_chemical_formula_iupac '[Mn12 O12 (C2 H3 O2)16 (H2 O)4] , 4H2 O , 2C2 H4 O2'
_chemical_formula_moiety 'C32 H56 Mn12 O48 , 2C2 H4 O2 , 4H2 O'
_chemical_formula_sum 'C36 H72 Mn12 O56'
_chemical_formula_weight 2060.22
_chemical_name_common Mn12-acetate
_chemical_name_systematic
;
hexadeca-\m-acetato-tetraaquadodeca-\m~3~-oxo-dodecamanganese
acetic acid disolvate tetrahydrate
;
_space_group_IT_number 82
_symmetry_cell_setting tetragonal
_symmetry_space_group_name_Hall 'I -4'
_symmetry_space_group_name_H-M 'I -4'
_atom_sites_solution_hydrogens geom
_atom_sites_solution_primary direct
_atom_sites_solution_secondary difmap
_cell_angle_alpha 90
_cell_angle_beta 90
_cell_angle_gamma 90
_cell_formula_units_Z 2
_cell_length_a 17.1668(3)
_cell_length_b 17.1668(3)
_cell_length_c 12.2545(3)
_cell_measurement_reflns_used 70298
_cell_measurement_temperature 83(2)
_cell_measurement_theta_max 27.49
_cell_measurement_theta_min 1.00
_cell_volume 3611.39(13)
_computing_cell_refinement 'HKL SCALEPACK (Otwinowski & Minor 1997)'
_computing_data_collection 'COLLECT (Nonius, 1998)'
_computing_data_reduction 'HKL DENZO (Otwinowski & Minor 1997) and SCALEPACK'
_computing_molecular_graphics 'ORTEP-3 (Farrugia, 1997)'
_computing_publication_material 'WinGX (Farrugia, 1999)'
_computing_structure_refinement 'SHELXL97 (Sheldrick, 1997)'
_computing_structure_solution 'SIR92 (Altomare et al., 1993)'
_diffrn_ambient_temperature 83(2)
_diffrn_detector_area_resol_mean 9
_diffrn_measured_fraction_theta_full 1.000
_diffrn_measured_fraction_theta_max 1.000
_diffrn_measurement_device_type 'Nonius KappaCCD area-detector'
_diffrn_radiation_monochromator graphite
_diffrn_radiation_source 'fine-focus sealed tube'
_diffrn_radiation_type MoK\a
_diffrn_radiation_wavelength 0.71073
_diffrn_reflns_av_R_equivalents 0.053
_diffrn_reflns_av_sigmaI/netI 0.033
_diffrn_reflns_limit_h_max 22
_diffrn_reflns_limit_h_min -22
_diffrn_reflns_limit_k_max 22
_diffrn_reflns_limit_k_min -22
_diffrn_reflns_limit_l_max 15
_diffrn_reflns_limit_l_min -15
_diffrn_reflns_number 24331
_diffrn_reflns_theta_full 27.45
_diffrn_reflns_theta_max 27.45
_diffrn_reflns_theta_min 2.04
_exptl_absorpt_coefficient_mu 2.133
_exptl_absorpt_correction_T_max 0.849
_exptl_absorpt_correction_T_min 0.718
_exptl_absorpt_correction_type multi-scan
_exptl_absorpt_process_details '(SORTAV; Blessing, 1995)'
_exptl_crystal_colour black
_exptl_crystal_density_diffrn 1.895
_exptl_crystal_density_meas ?
_exptl_crystal_density_method 'not measured'
_exptl_crystal_description parallelepiped
_exptl_crystal_F_000 2072
_exptl_crystal_size_max 0.18
_exptl_crystal_size_mid 0.12
_exptl_crystal_size_min 0.08
_refine_diff_density_max 0.51
_refine_diff_density_min -0.57
_refine_ls_abs_structure_details 'Flack (1983), 1976 Friedel pairs Query'
_refine_ls_abs_structure_Flack 0.102(16)
_refine_ls_extinction_coef 0.00236(18)
_refine_ls_extinction_expression Fc^*^=kFc[1+0.001xFc^2^\l^3^/sin(2\q)]^-1/4^
_refine_ls_extinction_method 'SHELXL97 (Sheldrick, 1997)'
_refine_ls_goodness_of_fit_ref 1.127
_refine_ls_hydrogen_treatment mixed
_refine_ls_matrix_type full
_refine_ls_number_parameters 235
_refine_ls_number_reflns 4151
_refine_ls_number_restraints 31
_refine_ls_restrained_S_all 1.126
_refine_ls_R_factor_all 0.033
_refine_ls_R_factor_gt 0.030
_refine_ls_shift/su_max <0.001
_refine_ls_shift/su_mean 0.000
_refine_ls_structure_factor_coef Fsqd
_refine_ls_weighting_details 'calc w = 1/[\s^2^(Fo^2^)+(0.0379P)^2^+2.6570P] where P=(Fo^2^+2Fc^2^)/3'
_refine_ls_weighting_scheme calc
_refine_ls_wR_factor_gt 0.071
_refine_ls_wR_factor_ref 0.073
_reflns_number_gt 3980
_reflns_number_total 4151
_reflns_threshold_expression I>2\s(I)
_cod_data_source_file gd1192.cif
_cod_data_source_block I
_cod_depositor_comments
;
The following automatic conversions were performed:

'_chemical_melting_point' value 'not measured' was changed to '?' -
the value is undefined or not given.

Automatic conversion script
Id: cif_fix_values 1715 2011-07-08 13:25:40Z adriana 

The following automatic conversions were performed:

'_exptl_crystal_density_meas' value 'not measured' was changed to '?'
- the value is perceived as not measured.

Automatic conversion script
Id: cif_fix_values 3008 2015-01-20 13:52:24Z robertas 
;
_cod_database_code 2012808
_cod_database_fobs_code 2012808

loop_
_symmetry_equiv_pos_as_xyz
'x, y, z'
'-x, -y, z'
'y, -x, -z'
'-y, x, -z'
'x+1/2, y+1/2, z+1/2'
'-x+1/2, -y+1/2, z+1/2'
'y+1/2, -x+1/2, -z+1/2'
'-y+1/2, x+1/2, -z+1/2'

loop_
_atom_site_label
_atom_site_fract_x
_atom_site_fract_y
_atom_site_fract_z
_atom_site_U_iso_or_equiv
_atom_site_adp_type
_atom_site_calc_flag
_atom_site_refinement_flags
_atom_site_occupancy
_atom_site_disorder_assembly
_atom_site_disorder_group
_atom_site_type_symbol
Mn1 -0.08339(2) 0.01783(2) 0.07815(4) 0.01272(10) Uani d . 1 . . Mn
Mn2 -0.24182(2) 0.04803(2) 0.08026(4) 0.01491(10) Uani d . 1 . . Mn
Mn3 -0.19841(2) -0.14079(2) 0.01641(3) 0.01604(11) Uani d . 1 . . Mn
O1 -0.07053(10) 0.01528(10) -0.07593(16) 0.0129(4) Uani d . 1 . . O
O2 -0.10585(11) -0.14810(11) -0.06681(15) 0.0147(4) Uani d . 1 A . O
O3 -0.17552(10) -0.03871(10) 0.06645(15) 0.0142(4) Uani d . 1 A . O
O12 -0.26415(15) -0.10336(14) -0.1261(2) 0.0315(6) Uani d D 1 A . O
H12A -0.250(3) -0.126(3) -0.184(3) 0.082(15) Uiso d D 1 . . H
H12B -0.277(3) -0.0561(15) -0.131(6) 0.082(15) Uiso d D 1 . . H
O13 -0.21629(14) -0.18889(15) -0.3008(2) 0.0341(6) Uani d . 1 . . O
H13A -0.1696 -0.2161 -0.2886 0.082 Uiso d . 1 . . H
H13B -0.2450 -0.2200 -0.3346 0.082 Uiso d . 1 . . H
O4 -0.08534(11) 0.01962(11) 0.23458(16) 0.0171(4) Uani d . 1 . . O
O5 -0.21272(11) 0.04686(12) 0.25772(17) 0.0196(4) Uani d . 1 A . O
C1 -0.14510(17) 0.03571(16) 0.2929(2) 0.0184(6) Uani d . 1 A . C
C2 -0.12864(19) 0.04385(19) 0.4134(3) 0.0256(6) Uani d D 1 . . C
H2A -0.0879 0.0069 0.4346 0.057(4) Uiso calc RD 1 A . H
H2B -0.1762 0.0329 0.4548 0.057(4) Uiso calc RD 1 . . H
H2C -0.1112 0.0971 0.4289 0.057(4) Uiso calc RD 1 . . H
O8 -0.33490(11) -0.01406(12) 0.10130(17) 0.0191(4) Uani d D 1 A . O
O9 -0.29783(12) -0.13967(12) 0.09568(19) 0.0235(5) Uani d D 1 A . O
C5 -0.34687(16) -0.08623(16) 0.1120(2) 0.0171(5) Uani d D 1 . . C
C6 -0.42692(17) -0.10966(17) 0.1491(3) 0.0239(6) Uani d D 1 A . C
H6A -0.4390 -0.1618 0.1212 0.057(4) Uiso calc RD 1 . . H
H6B -0.4652 -0.0723 0.1212 0.057(4) Uiso calc RD 1 . . H
H6C -0.4287 -0.1102 0.2290 0.057(4) Uiso calc RD 1 . . H
O10 -0.30780(12) 0.13681(12) 0.1125(2) 0.0269(5) Uani d . 1 A . O
O11 -0.24671(12) 0.23385(12) 0.0278(2) 0.0246(5) Uani d . 1 A . O
C7 -0.30302(16) 0.20626(15) 0.0799(2) 0.0171(5) Uani d . 1 . . C
C8 -0.36954(17) 0.25892(17) 0.1077(2) 0.0218(6) Uani d D 1 A . C
H8A -0.3749 0.2989 0.0511 0.057(4) Uiso calc RD 1 . . H
H8B -0.3596 0.2840 0.1782 0.057(4) Uiso calc RD 1 . . H
H8C -0.4177 0.2284 0.1120 0.057(4) Uiso calc RD 1 . . H
O6A -0.2797(3) 0.0690(3) -0.0832(4) 0.0188(6) Uiso d PD 0.457(7) A 1 O
O7A -0.1875(4) 0.1434(4) -0.1609(6) 0.0201(6) Uiso d PD 0.457(7) A 1 O
C3A -0.2442(4) 0.0945(4) -0.1654(7) 0.0204(8) Uiso d PD 0.457(7) A 1 C
C4A -0.2673(6) 0.0679(5) -0.2792(6) 0.0363(12) Uiso d PD 0.457(7) A 1 C
H4A1 -0.2253 0.0362 -0.3104 0.057(4) Uiso calc PR 0.457(7) A 1 H
H4A2 -0.2764 0.1134 -0.3256 0.057(4) Uiso calc PR 0.457(7) A 1 H
H4A3 -0.3150 0.0367 -0.2749 0.057(4) Uiso calc PR 0.457(7) A 1 H
O6B -0.2596(3) 0.0476(3) -0.0997(3) 0.0188(6) Uiso d PD 0.543(7) A 2 O
O7B -0.1970(3) 0.1547(3) -0.1572(5) 0.0201(6) Uiso d PD 0.543(7) A 2 O
C3B -0.2293(3) 0.0897(4) -0.1738(6) 0.0204(8) Uiso d PD 0.543(7) A 2 C
C4B -0.2337(5) 0.0578(4) -0.2869(5) 0.0363(12) Uiso d PD 0.543(7) A 2 C
H4B1 -0.2467 0.0998 -0.3378 0.057(4) Uiso calc PR 0.543(7) A 2 H
H4B2 -0.2739 0.0173 -0.2901 0.057(4) Uiso calc PR 0.543(7) A 2 H
H4B3 -0.1832 0.0352 -0.3069 0.057(4) Uiso calc PR 0.543(7) A 2 H
O14 -0.4148(3) -0.0726(2) -0.1212(5) 0.0482(14) Uiso d PG 0.50 . . O
O15 -0.4352(3) 0.0537(2) -0.0962(5) 0.0446(13) Uiso d PG 0.50 . . O
H15 -0.3760 0.0558 -0.0997 0.053 Uiso d PG 0.50 . . H
C9 -0.4605(2) -0.01792(19) -0.1119(3) 0.0369(16) Uiso d PG 0.50 . . C
C10 -0.5463(2) -0.0248(3) -0.1120(7) 0.052(2) Uiso d PG 0.50 . . C
H10A -0.5618 -0.0696 -0.1567 0.077 Uiso calc PR 0.50 . . H
H10B -0.5692 0.0228 -0.1424 0.077 Uiso calc PR 0.50 . . H
H10C -0.5649 -0.0322 -0.0371 0.077 Uiso calc PR 0.50 . . H

loop_
_atom_site_aniso_label
_atom_site_aniso_U_11
_atom_site_aniso_U_22
_atom_site_aniso_U_33
_atom_site_aniso_U_12
_atom_site_aniso_U_13
_atom_site_aniso_U_23
Mn1 0.01215(19) 0.01262(19) 0.01338(18) -0.00033(14) 0.00068(14) -0.00004(15)
Mn2 0.01247(19) 0.0129(2) 0.0194(2) 0.00037(14) 0.00188(16) 0.00100(16)
Mn3 0.0134(2) 0.0136(2) 0.0211(2) -0.00063(16) 0.00259(16) -0.00320(16)
O1 0.0129(9) 0.0118(8) 0.0139(8) 0.0017(7) -0.0008(7) -0.0003(8)
O2 0.0143(9) 0.0121(8) 0.0176(9) -0.0008(7) -0.0001(8) -0.0007(8)
O3 0.0123(8) 0.0145(9) 0.0159(9) -0.0010(7) 0.0004(7) -0.0003(7)
O12 0.0353(14) 0.0251(12) 0.0341(12) 0.0083(10) -0.0137(10) -0.0095(10)
O13 0.0261(12) 0.0397(14) 0.0364(13) 0.0027(10) -0.0095(10) -0.0137(11)
O4 0.0182(10) 0.0188(10) 0.0144(9) -0.0016(8) 0.0010(7) -0.0007(7)
O5 0.0192(10) 0.0191(9) 0.0206(10) 0.0004(8) 0.0045(8) 0.0000(8)
C1 0.0217(14) 0.0151(13) 0.0183(13) -0.0021(10) 0.0007(11) -0.0006(10)
C2 0.0292(16) 0.0302(16) 0.0174(13) -0.0016(12) 0.0017(12) -0.0028(12)
O8 0.0156(9) 0.0162(9) 0.0256(12) 0.0005(7) 0.0029(8) 0.0035(8)
O9 0.0178(10) 0.0185(10) 0.0343(12) 0.0007(8) 0.0070(9) -0.0055(9)
C5 0.0162(13) 0.0196(14) 0.0156(12) -0.0008(11) 0.0011(10) 0.0009(10)
C6 0.0146(14) 0.0193(14) 0.0379(17) -0.0004(11) 0.0079(12) 0.0037(13)
O10 0.0167(10) 0.0176(10) 0.0464(14) 0.0049(8) 0.0114(9) 0.0079(9)
O11 0.0201(10) 0.0186(10) 0.0352(12) 0.0033(8) 0.0084(9) 0.0057(9)
C7 0.0170(12) 0.0174(12) 0.0168(12) 0.0022(10) 0.0014(11) 0.0000(11)
C8 0.0220(14) 0.0178(14) 0.0256(16) 0.0017(11) 0.0036(11) 0.0010(11)

loop_
_atom_type_symbol
_atom_type_description
_atom_type_scat_dispersion_real
_atom_type_scat_dispersion_imag
_atom_type_scat_source
C C 0.0033 0.0016 'International Tables Vol C Tables 4.2.6.8 and 6.1.1.4'
H H 0.0000 0.0000 'International Tables Vol C Tables 4.2.6.8 and 6.1.1.4'
O O 0.0106 0.0060 'International Tables Vol C Tables 4.2.6.8 and 6.1.1.4'
Mn Mn 0.3368 0.7283 'International Tables Vol C Tables 4.2.6.8 and 6.1.1.4'

loop_
_geom_angle_atom_site_label_1
_geom_angle_atom_site_label_2
_geom_angle_atom_site_label_3
_geom_angle_site_symmetry_1
_geom_angle_site_symmetry_3
_geom_angle
_geom_angle_publ_flag
Mn2 Mn1 Mn1 . 4 120.91(2) n
Mn2 Mn1 Mn1 . 3 122.47(2) n
Mn1 Mn1 Mn1 4 3 62.539(17) n
Mn2 Mn1 Mn1 . 2 178.61(2) n
Mn1 Mn1 Mn1 4 2 58.730(9) n
O3 Mn1 O2 . 3 84.92(8) n
O3 Mn1 O1 . . 90.59(8) n
O2 Mn1 O1 3 . 90.79(8) n
O3 Mn1 O1 . 4 96.00(8) n
O2 Mn1 O1 3 4 174.79(8) n
O1 Mn1 O1 . 4 84.08(9) n
O3 Mn1 O4 . . 94.04(8) n
O2 Mn1 O4 3 . 92.91(8) n
O1 Mn1 O4 . . 174.31(8) n
O1 Mn1 O4 4 . 92.14(8) n
O3 Mn1 O1 . 3 173.75(8) n
O2 Mn1 O1 3 3 98.14(8) n
O1 Mn1 O1 . 3 83.94(9) n
O1 Mn1 O1 4 3 80.47(8) n
O4 Mn1 O1 . 3 91.26(8) n
O3 Mn2 O2 . 3 83.87(8) n
O3 Mn2 O8 . . 94.33(8) n
O2 Mn2 O8 3 . 176.66(8) n
O3 Mn2 O10 . . 173.35(10) n
O2 Mn2 O10 3 . 95.85(8) n
O8 Mn2 O10 . . 85.61(9) n
O3 Mn2 O6A . . 103.47(19) n
O2 Mn2 O6A 3 . 95.10(13) n
O8 Mn2 O6A . . 88.05(13) n
O10 Mn2 O6A . . 83.18(19) n
O3 Mn2 O6B . . 89.50(16) n
O2 Mn2 O6B 3 . 91.83(12) n
O8 Mn2 O6B . . 90.97(12) n
O10 Mn2 O6B . . 97.15(16) n
O6A Mn2 O6B . . 14.10(14) n
O3 Mn2 O5 . . 86.85(8) n
O2 Mn2 O5 3 . 84.23(8) n
O8 Mn2 O5 . . 92.86(8) n
O10 Mn2 O5 . . 86.50(9) n
O6A Mn2 O5 . . 169.54(18) n
O6B Mn2 O5 . . 174.90(15) n
O2 Mn3 O3 . . 93.52(8) n
O2 Mn3 O9 . . 175.55(9) n
O3 Mn3 O9 . . 90.64(8) n
O2 Mn3 O11 . 4 92.83(8) n
O3 Mn3 O11 . 4 173.62(8) n
O9 Mn3 O11 . 4 82.99(9) n
O2 Mn3 O7B . 4 96.42(16) n
O3 Mn3 O7B . 4 94.84(17) n
O9 Mn3 O7B . 4 84.77(16) n
O11 Mn3 O7B 4 4 85.05(17) n
O2 Mn3 O7A . 4 92.89(19) n
O3 Mn3 O7A . 4 89.27(18) n
O9 Mn3 O7A . 4 88.73(19) n
O11 Mn3 O7A 4 4 91.02(19) n
O7B Mn3 O7A 4 4 6.8(3) n
O2 Mn3 O12 . . 91.29(9) n
O3 Mn3 O12 . . 95.40(8) n
O9 Mn3 O12 . . 86.76(10) n
O11 Mn3 O12 4 . 83.85(10) n
O7B Mn3 O12 4 . 166.77(16) n
O7A Mn3 O12 4 . 173.54(19) n
Mn1 O1 Mn1 . 3 95.28(8) n
Mn1 O1 Mn1 . 4 95.11(8) n
Mn1 O1 Mn1 3 4 99.51(8) n
Mn1 O2 Mn3 4 . 132.48(10) n
Mn1 O2 Mn2 4 4 94.25(8) n
Mn3 O2 Mn2 . 4 122.84(10) n
Mn1 O3 Mn2 . . 95.41(8) n
Mn1 O3 Mn3 . . 133.04(10) n
Mn2 O3 Mn3 . . 129.38(10) n
Mn3 O12 H12A . . 113(4) n
Mn3 O12 H12B . . 119(5) n
H12A O12 H12B . . 117(6) n
H13A O13 H13B . . 105.3 n
C1 O4 Mn1 . . 125.11(18) n
C1 O5 Mn2 . . 122.94(18) n
O5 C1 O4 . . 125.7(3) n
O5 C1 C2 . . 119.7(3) n
O4 C1 C2 . . 114.6(3) n
C1 C2 H2A . . 109.5 n
C1 C2 H2B . . 109.5 n
C1 C2 H2C . . 109.5 n
H2A C2 H2B . . 109.5 n
H2A C2 H2C . . 109.5 n
H2B C2 H2C . . 109.5 n
C5 O8 Mn2 . . 133.44(19) n
C5 O9 Mn3 . . 131.74(19) n
O9 C5 O8 . . 126.1(3) n
O9 C5 C6 . . 117.6(2) n
O8 C5 C6 . . 116.3(2) n
C5 C6 H6A . . 109.5 n
C5 C6 H6B . . 109.5 n
C5 C6 H6C . . 109.5 n
H6A C6 H6B . . 109.5 n
H6A C6 H6C . . 109.5 n
H6B C6 H6C . . 109.5 n
C7 O10 Mn2 . . 129.83(19) n
C7 O11 Mn3 . 3 136.72(18) n
O11 C7 O10 . . 124.8(2) n
O11 C7 C8 . . 118.5(2) n
O10 C7 C8 . . 116.7(2) n
C7 C8 H8A . . 109.5 n
C7 C8 H8B . . 109.5 n
C7 C8 H8C . . 109.5 n
H8A C8 H8B . . 109.5 n
H8A C8 H8C . . 109.5 n
H8B C8 H8C . . 109.5 n
C3A O6A Mn2 . . 131.4(4) n
C3A O7A Mn3 . 3 126.9(6) n
O6A C3A O7A . . 124.2(7) n
O6A C3A C4A . . 120.2(7) n
O7A C3A C4A . . 115.7(7) n
C3B O6B Mn2 . . 130.5(4) n
C3B O7B Mn3 . 3 130.2(5) n
O7B C3B O6B . . 124.6(6) n
O7B C3B C4B . . 119.7(6) n
O6B C3B C4B . . 115.7(6) n
C3B C4B H4B1 . . 109.5 n
C3B C4B H4B2 . . 109.5 n
C3B C4B H4B3 . . 109.5 n
H4B1 C4B H4B2 . . 109.5 n
H4B1 C4B H4B3 . . 109.5 n
H4B2 C4B H4B3 . . 109.5 n
C9 O15 H15 . . 110.8 n
O14 C9 O15 . . 121.1 n
O14 C9 C10 . . 125.1 n
O15 C9 C10 . . 113.8 n
C9 C10 H10A . . 109.5 n
C9 C10 H10B . . 109.5 n
C9 C10 H10C . . 109.5 n
H10A C10 H10B . . 109.5 n
H10A C10 H10C . . 109.5 n
H10B C10 H10C . . 109.5 n

loop_
_geom_bond_atom_site_label_1
_geom_bond_atom_site_label_2
_geom_bond_site_symmetry_2
_geom_bond_distance
_geom_bond_publ_flag
Mn1 Mn2 . 2.7687(6) n
Mn1 Mn1 4 2.8204(7) n
Mn1 Mn1 2 2.9280(8) n
Mn1 O3 . 1.8611(18) y
Mn1 O2 3 1.8804(18) y
Mn1 O1 . 1.902(2) y
Mn1 O1 4 1.9154(18) y
Mn1 O1 3 1.9206(17) y
Mn1 O4 . 1.918(2) y
Mn2 O3 . 1.8818(18) y
Mn2 O2 3 1.8975(19) y
Mn2 O8 . 1.938(2) y
Mn2 O10 . 1.940(2) y
Mn2 O6A . 2.137(5) y
Mn2 O6B . 2.227(4) y
Mn2 O5 . 2.231(2) y
Mn3 O2 . 1.8923(19) y
Mn3 O3 . 1.8977(18) y
Mn3 O9 . 1.964(2) y
Mn3 O11 4 1.993(2) y
Mn3 O7A 4 2.161(7) y
Mn3 O7B 4 2.114(6) y
Mn3 O12 . 2.177(2) y
O12 H12A . 0.85(2) n
O12 H12B . 0.843(19) n
O13 H13A . 0.9396 n
O13 H13B . 0.8366 n
O4 C1 . 1.280(4) n
O5 C1 . 1.253(4) n
C1 C2 . 1.510(4) n
C2 H2A . 0.9800 n
C2 H2B . 0.9800 n
C2 H2C . 0.9800 n
O8 C5 . 1.263(3) n
O9 C5 . 1.261(3) n
C5 C6 . 1.502(4) n
C6 H6A . 0.9800 n
C6 H6B . 0.9800 n
C6 H6C . 0.9800 n
O10 C7 . 1.260(3) n
O11 C7 . 1.251(4) n
C7 C8 . 1.496(4) n
C8 H8A . 0.9800 n
C8 H8B . 0.9800 n
C8 H8C . 0.9800 n
O6A C3A . 1.257(9) n
O7A C3A . 1.286(10) n
C3A C4A . 1.520(10) n
C4A H4A1 . 0.9800 n
C4A H4A2 . 0.9800 n
C4A H4A3 . 0.9800 n
O6B C3B . 1.271(7) n
O7B C3B . 1.264(8) n
C3B C4B . 1.492(9) n
C4B H4B1 . 0.9800 n
C4B H4B2 . 0.9800 n
C4B H4B3 . 0.9800 n
O14 C9 . 1.2281 n
O15 C9 . 1.3188 n
O15 H15 . 1.0182 n
C9 C10 . 1.4781 n
C10 H10A . 0.9800 n
C10 H10B . 0.9800 n
C10 H10C . 0.9800 n

loop_
_geom_hbond_atom_site_label_D
_geom_hbond_atom_site_label_H
_geom_hbond_atom_site_label_A
_geom_hbond_site_symmetry_A
_geom_hbond_distance_DH
_geom_hbond_distance_HA
_geom_hbond_distance_DA
_geom_hbond_angle_DHA
_geom_hbond_publ_flag
O12 H12a O13 . 0.85(4) 1.88(5) 2.722(4) 172(4) yes
O12 H12b O6A . 0.84(3) 2.23(3) 3.016(6) 156(2) yes
O12 H12b O6B . 0.84(3) 1.85(3) 2.613(5) 150(2) yes
O13 H13a O5 4_555 0.94 2.14 2.984(3) 149 yes
O13 H13b O7A 7_444 0.84 2.49 3.244(7) 151 yes
O13 H13b O7B 7_444 0.84 2.24 3.001(6) 152 yes
O13 H13b O11 7_444 0.84 2.46 3.114(3) 135 yes
O13 H13b O9 6_444 0.84 2.66 3.214(3) 125 yes
O15 H15 O6A . 1.02 1.68 2.687(7) 169 yes
